data_2103939
loop_
_publ_author_name
'Turowska-Tyrk, Ilona'

_publ_section_title
;
 Monitoring structural transformations in crystals. 5. A topotactic [2
 + 2]-photodimerization reaction
;
_journal_issue 5
_journal_name_full 'Acta Crystallographica Section B'
_journal_page_first 670
_journal_page_last 675
_journal_paper_doi 10.1107/S0108768103014484
_journal_volume 59
_journal_year 2003
_chemical_formula_sum 'C19 H17 Cl O'
_chemical_formula_weight 296.78
_chemical_name_systematic
;
 ?
;
_space_group_IT_number 14
_symmetry_cell_setting monoclinic
_symmetry_space_group_name_Hall '-P 2ybc'
_symmetry_space_group_name_H-M 'P 1 21/c 1'
_atom_sites_solution_hydrogens geom
_atom_sites_solution_primary direct
_atom_sites_solution_secondary difmap
_audit_creation_method SHELXL-97
_cell_angle_alpha 90.00
_cell_angle_beta 103.99(2)
_cell_angle_gamma 90.00
_cell_formula_units_Z 4
_cell_length_a 17.128(4)
_cell_length_b 10.563(3)
_cell_length_c 8.790(2)
_cell_measurement_reflns_used 818
_cell_measurement_temperature 293(2)
_cell_measurement_theta_max 20
_cell_measurement_theta_min 5
_cell_volume 1543.1(7)
_computing_cell_refinement 'Kuma KM4CCD software 1998'
_computing_data_collection 'Kuma KM4CCD software 1998'
_computing_data_reduction 'Kuma KM4CCD software 1998'
_computing_molecular_graphics 'ORTEP-3 1997'
_computing_publication_material 'SHELXL-97 (Sheldrick, 1997)'
_computing_structure_refinement 'SHELXL-97 (Sheldrick, 1997)'
_computing_structure_solution 'SHELXS-97 (Sheldrick, 1990)'
_diffrn_ambient_temperature 293(2)
_diffrn_measured_fraction_theta_full 0.981
_diffrn_measured_fraction_theta_max 0.981
_diffrn_measurement_device 'Kuma KM4CCD diffractometer'
_diffrn_measurement_method '\w scans'
_diffrn_radiation_monochromator graphite
_diffrn_radiation_source 'fine-focus sealed tube'
_diffrn_radiation_type MoK\a
_diffrn_radiation_wavelength 0.71073
_diffrn_reflns_av_R_equivalents 0.0422
_diffrn_reflns_av_sigmaI/netI 0.0526
_diffrn_reflns_limit_h_max 17
_diffrn_reflns_limit_h_min -21
_diffrn_reflns_limit_k_max 13
_diffrn_reflns_limit_k_min -12
_diffrn_reflns_limit_l_max 10
_diffrn_reflns_limit_l_min -8
_diffrn_reflns_number 7593
_diffrn_reflns_theta_full 25.99
_diffrn_reflns_theta_max 25.99
_diffrn_reflns_theta_min 5.56
_exptl_absorpt_coefficient_mu 0.244
_exptl_absorpt_correction_T_max 0.9644
_exptl_absorpt_correction_T_min 0.8519
_exptl_absorpt_correction_type none
_exptl_crystal_colour Colourless
_exptl_crystal_density_diffrn 1.277
_exptl_crystal_density_method 'not measured'
_exptl_crystal_description Plate
_exptl_crystal_F_000 624
_exptl_crystal_size_max 0.68
_exptl_crystal_size_mid 0.42
_exptl_crystal_size_min 0.15
_refine_diff_density_max 0.096
_refine_diff_density_min -0.121
_refine_ls_extinction_method none
_refine_ls_goodness_of_fit_ref 1.167
_refine_ls_hydrogen_treatment mixed
_refine_ls_matrix_type full
_refine_ls_number_parameters 275
_refine_ls_number_reflns 2973
_refine_ls_number_restraints 189
_refine_ls_restrained_S_all 1.156
_refine_ls_R_factor_all 0.1109
_refine_ls_R_factor_gt 0.0609
_refine_ls_shift/su_max 0.001
_refine_ls_shift/su_mean 0.000
_refine_ls_structure_factor_coef Fsqd
_refine_ls_weighting_details 'w=1/[\s^2^(Fo^2^)+(0.0579P)^2^+0.0000P] where P=(Fo^2^+2Fc^2^)/3'
_refine_ls_weighting_scheme calc
_refine_ls_wR_factor_gt 0.1215
_refine_ls_wR_factor_ref 0.1466
_reflns_number_gt 1881
_reflns_number_total 2973
_reflns_threshold_expression >2sigma(I)
_cod_data_source_file bk0133.cif
_cod_data_source_block 6D
_cod_depositor_comments
;
The following automatic conversions were performed:
'_symmetry_cell_setting' value 'Monoclinic' changed to 'monoclinic'
according to '/home/saulius/struct/CIF-dictionaries/cif_core.dic'
dictionary named 'cif_core.dic' version 2.4.1 from 2010-06-29.

Automatic conversion script
Id: cif_fix_enum 1527 2010-12-29 10:47:43Z saulius 

The following automatic conversions were performed:

'_symmetry_cell_setting' value 'Monoclinic' changed to 'monoclinic'
according to /home/saulius/struct/CIF-dictionaries/cif_core.dic
dictionary named 'cif_core.dic' version 2.4.1 from 2010-06-29.

Automatic conversion script
Id: cif_fix_values 1715 2011-07-08 13:25:40Z adriana 

The following automatic conversions were performed:

'_refine_ls_weighting_scheme' value 'calc
w=1/[\s^2^(Fo^2^)+(0.0579P)^2^+0.0000P] where P=(Fo^2^+2Fc^2^)/3' was
changed to 'calc'. New tag '_refine_ls_weighting_details' was
created. The value of the new tag was set to
'w=1/[\s^2^(Fo^2^)+(0.0579P)^2^+0.0000P] where P=(Fo^2^+2Fc^2^)/3'.

Automatic conversion script
Id: cif_fix_values 3143 2015-03-26 13:38:13Z robertas 
;
_cod_original_sg_symbol_H-M P21/c
_cod_database_code 2103939
_cod_database_fobs_code 2103939

loop_
_symmetry_equiv_pos_as_xyz
'x, y, z'
'x, -y+1/2, z+1/2'
'-x, -y, -z'
'-x, y-1/2, -z-1/2'

loop_
_atom_site_label
_atom_site_fract_x
_atom_site_fract_y
_atom_site_fract_z
_atom_site_U_iso_or_equiv
_atom_site_adp_type
_atom_site_calc_flag
_atom_site_refinement_flags
_atom_site_occupancy
_atom_site_disorder_assembly
_atom_site_disorder_group
_atom_site_type_symbol
O1M 0.91607(17) 0.2510(3) 0.9540(4) 0.0962(11) Uani d PU 0.940(3) A 1 O
C1M 0.91909(18) 0.1732(3) 0.8523(3) 0.0592(8) Uani d PU 0.940(3) A 1 C
C2M 0.8480(2) 0.1253(4) 0.7295(4) 0.0559(12) Uani d PU 0.940(3) A 1 C
H2M 0.8432 0.1802 0.6378 0.067 Uiso calc PR 0.940(3) A 1 H
C3M 0.8769(2) -0.0009(5) 0.6858(6) 0.0660(10) Uani d PU 0.940(3) A 1 C
H3M1 0.8515 -0.0217 0.5776 0.079 Uiso calc PR 0.940(3) A 1 H
H3M2 0.8648 -0.0673 0.7529 0.079 Uiso calc PR 0.940(3) A 1 H
C4M 0.96711(18) 0.0136(4) 0.7085(3) 0.0568(9) Uani d PU 0.940(3) A 1 C
H4M1 0.9943 -0.0654 0.7439 0.068 Uiso calc PR 0.940(3) A 1 H
H4M2 0.9798 0.0381 0.6109 0.068 Uiso calc PR 0.940(3) A 1 H
C5M 0.99270(14) 0.1146(2) 0.8295(2) 0.0510(6) Uani d PU 0.940(3) A 1 C
C6M 0.76784(17) 0.1296(4) 0.7707(3) 0.0635(9) Uani d PU 0.940(3) A 1 C
H6M1 0.7628 0.2099 0.8210 0.076 Uiso calc PR 0.940(3) A 1 H
H6M2 0.7659 0.0629 0.8455 0.076 Uiso calc PR 0.940(3) A 1 H
C7M 0.6972(2) 0.1143(5) 0.6301(5) 0.0602(15) Uani d PU 0.940(3) A 1 C
C8M 0.6605(2) -0.0010(4) 0.5891(5) 0.0741(10) Uani d PU 0.940(3) A 1 C
H8M 0.6790 -0.0711 0.6515 0.089 Uiso calc PR 0.940(3) A 1 H
C9M 0.59671(19) -0.0166(4) 0.4573(5) 0.0830(10) Uani d PU 0.940(3) A 1 C
H9M 0.5736 -0.0961 0.4337 0.100 Uiso calc PR 0.940(3) A 1 H
C10M 0.56827(19) 0.0836(5) 0.3635(5) 0.0779(11) Uani d PU 0.940(3) A 1 C
C11M 0.6021(3) 0.2004(5) 0.3999(5) 0.0823(12) Uani d PU 0.940(3) A 1 C
H11M 0.5829 0.2699 0.3370 0.099 Uiso calc PR 0.940(3) A 1 H
C12M 0.6662(2) 0.2144(3) 0.5329(5) 0.0738(11) Uani d PU 0.940(3) A 1 C
H12M 0.6886 0.2944 0.5567 0.089 Uiso calc PR 0.940(3) A 1 H
Cl1M 0.49092(6) 0.06691(16) 0.19228(12) 0.1214(5) Uani d PU 0.940(3) A 1 Cl
C13M 1.06451(15) 0.1608(2) 0.9054(3) 0.0571(6) Uani d PU 0.940(3) A 1 C
H13M 1.0622 0.2240 0.9778 0.069 Uiso calc PR 0.940(3) A 1 H
C14M 1.14476(15) 0.1289(2) 0.8935(3) 0.0543(6) Uani d PU 0.940(3) A 1 C
C15M 1.2101(2) 0.1902(3) 0.9941(3) 0.0673(7) Uani d PU 0.940(3) A 1 C
H15M 1.2005 0.2479 1.0675 0.081 Uiso calc PR 0.940(3) A 1 H
C16M 1.2874(2) 0.1668(3) 0.9863(4) 0.0815(10) Uani d PU 0.940(3) A 1 C
H16M 1.3301 0.2074 1.0543 0.098 Uiso calc PR 0.940(3) A 1 H
C17M 1.3013(2) 0.0840(3) 0.8785(4) 0.0824(9) Uani d PU 0.940(3) A 1 C
H17M 1.3538 0.0684 0.8720 0.099 Uiso calc PR 0.940(3) A 1 H
C18M 1.2389(2) 0.0226(3) 0.7786(4) 0.0750(9) Uani d PU 0.940(3) A 1 C
H18M 1.2496 -0.0338 0.7050 0.090 Uiso calc PR 0.940(3) A 1 H
C19M 1.16073(17) 0.0433(2) 0.7861(3) 0.0644(7) Uani d PU 0.940(3) A 1 C
H19M 1.1188 0.0001 0.7193 0.077 Uiso calc PR 0.940(3) A 1 H
O1D 0.918(2) 0.255(3) 0.903(5) 0.060(8) Uiso d PDU 0.060(3) A 2 O
C1D 0.9005(16) 0.142(3) 0.873(4) 0.048(13) Uiso d PDU 0.060(3) A 2 C
C2D 0.838(2) 0.111(5) 0.716(5) 0.039(15) Uiso d PDU 0.060(3) A 2 C
C3D 0.867(3) -0.015(6) 0.654(7) 0.057(16) Uiso d PDU 0.060(3) A 2 C
C4D 0.960(2) -0.014(5) 0.728(3) 0.055(17) Uiso d PDU 0.060(3) A 2 C
C5D 0.9649(11) 0.0407(19) 0.893(2) 0.039(8) Uiso d PDU 0.060(3) . 2 C
C6D 0.759(2) 0.089(6) 0.765(5) 0.086(19) Uiso d PDU 0.060(3) A 2 C
C7D 0.692(3) 0.099(5) 0.625(6) 0.046(19) Uiso d PDU 0.060(3) A 2 C
C8D 0.662(3) -0.010(4) 0.543(5) 0.065(17) Uiso d PDU 0.060(3) A 2 C
C9D 0.604(2) 0.003(4) 0.405(4) 0.059(14) Uiso d PDU 0.060(3) A 2 C
C10D 0.576(2) 0.122(4) 0.350(5) 0.052(15) Uiso d PDU 0.060(3) A 2 C
C11D 0.608(3) 0.230(4) 0.432(6) 0.050(14) Uiso d PDU 0.060(3) A 2 C
C12D 0.666(4) 0.219(5) 0.571(7) 0.09(2) Uiso d PDU 0.060(3) A 2 C
Cl1D 0.4817(14) 0.136(3) 0.233(3) 0.150(8) Uiso d PDU 0.060(3) A 2 Cl
C13D 1.0451(10) 0.0688(19) 0.999(2) 0.027(7) Uiso d PDU 0.060(3) . 2 C
C14D 1.1176(13) 0.079(2) 0.942(3) 0.039(8) Uiso d PDU 0.060(3) A 2 C
C15D 1.175(2) 0.170(3) 1.005(4) 0.097(17) Uiso d PDU 0.060(3) A 2 C
C16D 1.250(2) 0.179(4) 0.970(5) 0.053(13) Uiso d PDU 0.060(3) A 2 C
C17D 1.268(2) 0.092(5) 0.865(7) 0.110(19) Uiso d PDU 0.060(3) A 2 C
C18D 1.210(2) 0.004(3) 0.800(4) 0.038(10) Uiso d PDU 0.060(3) A 2 C
C19D 1.1366(17) -0.010(3) 0.838(4) 0.054(9) Uiso d PDU 0.060(3) A 2 C

loop_
_atom_site_aniso_label
_atom_site_aniso_U_11
_atom_site_aniso_U_22
_atom_site_aniso_U_33
_atom_site_aniso_U_12
_atom_site_aniso_U_13
_atom_site_aniso_U_23
O1M 0.0771(15) 0.1173(19) 0.099(2) -0.0042(12) 0.0316(15) -0.0599(16)
C1M 0.0646(17) 0.0586(18) 0.0577(17) -0.0015(15) 0.0216(14) -0.0112(13)
C2M 0.0586(18) 0.062(2) 0.0475(17) 0.0012(14) 0.0148(12) -0.0015(12)
C3M 0.067(2) 0.072(2) 0.059(2) -0.0097(15) 0.0145(15) -0.0173(15)
C4M 0.0644(18) 0.0564(19) 0.0481(15) 0.0043(14) 0.0109(12) -0.0055(13)
C5M 0.0565(14) 0.0536(14) 0.0424(12) 0.0018(11) 0.0109(10) -0.0019(10)
C6M 0.0645(17) 0.072(2) 0.0579(16) -0.0023(15) 0.0230(13) -0.0014(14)
C7M 0.055(2) 0.066(2) 0.065(2) 0.0026(15) 0.0237(14) -0.0024(15)
C8M 0.0609(19) 0.074(2) 0.085(3) 0.0035(15) 0.0125(18) 0.0057(18)
C9M 0.0628(19) 0.084(2) 0.100(3) -0.0097(16) 0.0144(19) -0.001(2)
C10M 0.0493(18) 0.107(3) 0.078(2) 0.004(2) 0.0162(15) -0.001(2)
C11M 0.078(2) 0.091(3) 0.077(3) 0.016(2) 0.0178(19) 0.012(2)
C12M 0.077(2) 0.070(2) 0.074(2) -0.0009(14) 0.0183(19) 0.0029(16)
Cl1M 0.0704(6) 0.1820(13) 0.0972(7) 0.0026(6) -0.0083(4) -0.0160(7)
C13M 0.0645(16) 0.0534(15) 0.0531(14) 0.0042(12) 0.0137(12) -0.0033(11)
C14M 0.0572(15) 0.0512(14) 0.0527(14) 0.0028(12) 0.0101(12) 0.0075(12)
C15M 0.066(2) 0.0537(17) 0.0776(19) 0.0024(14) 0.0086(16) 0.0039(13)
C16M 0.056(2) 0.076(2) 0.103(3) -0.0070(17) 0.0013(18) 0.0153(18)
C17M 0.059(2) 0.092(2) 0.095(2) 0.0083(18) 0.0177(18) 0.0213(19)
C18M 0.067(2) 0.084(2) 0.078(2) 0.0186(17) 0.0247(19) 0.0103(17)
C19M 0.0603(17) 0.0709(18) 0.0598(16) 0.0065(14) 0.0100(13) 0.0032(14)

loop_
_atom_type_symbol
_atom_type_description
_atom_type_scat_dispersion_real
_atom_type_scat_dispersion_imag
_atom_type_scat_source
C C 0.0033 0.0016 'International Tables Vol C Tables 4.2.6.8 and 6.1.1.4'
H H 0.0000 0.0000 'International Tables Vol C Tables 4.2.6.8 and 6.1.1.4'
Cl Cl 0.1484 0.1585 'International Tables Vol C Tables 4.2.6.8 and 6.1.1.4'
O O 0.0106 0.0060 'International Tables Vol C Tables 4.2.6.8 and 6.1.1.4'

loop_
_geom_angle_atom_site_label_1
_geom_angle_atom_site_label_2
_geom_angle_atom_site_label_3
_geom_angle_site_symmetry_1
_geom_angle_site_symmetry_3
_geom_angle
O1M C1M C5M . . 125.1(3)
O1M C1M C2M . . 125.4(3)
C5M C1M C2M . . 109.6(2)
C6M C2M C3M . . 117.7(3)
C6M C2M C1M . . 116.4(3)
C3M C2M C1M . . 102.8(2)
C2M C3M C4M . . 105.3(3)
C5M C4M C3M . . 106.3(2)
C13M C5M C1M . . 119.7(2)
C13M C5M C4M . . 133.5(2)
C1M C5M C4M . . 106.6(2)
C2M C6M C7M . . 113.3(3)
C8M C7M C12M . . 115.6(3)
C8M C7M C6M . . 122.1(3)
C12M C7M C6M . . 122.3(4)
C7M C8M C9M . . 122.5(3)
C10M C9M C8M . . 120.3(3)
C9M C10M C11M . . 119.5(3)
C9M C10M Cl1M . . 121.8(4)
C11M C10M Cl1M . . 118.7(4)
C10M C11M C12M . . 119.4(3)
C7M C12M C11M . . 122.7(3)
C5M C13M C14M . . 130.9(2)
C19M C14M C15M . . 118.2(2)
C19M C14M C13M . . 123.5(2)
C15M C14M C13M . . 118.3(2)
C16M C15M C14M . . 121.3(3)
C17M C16M C15M . . 119.3(3)
C16M C17M C18M . . 120.9(3)
C17M C18M C19M . . 120.8(3)
C18M C19M C14M . . 119.6(3)
O1D C1D C5D . . 122(2)
O1D C1D C2D . . 118(2)
C5D C1D C2D . . 105.6(16)
C6D C2D C3D . . 110(3)
C6D C2D C1D . . 104(2)
C3D C2D C1D . . 106.6(18)
C2D C3D C4D . . 103(2)
C5D C4D C3D . . 101.7(19)
C13D C5D C1D . . 117.5(17)
C13D C5D C13D . 3_757 89.1(18)
C1D C5D C13D . 3_757 114.5(18)
C13D C5D C4D . . 119.4(19)
C1D C5D C4D . . 106.8(17)
C13D C5D C4D 3_757 . 108(2)
C7D C6D C2D . . 108(3)
C8D C7D C12D . . 122(2)
C8D C7D C6D . . 120(3)
C12D C7D C6D . . 118(3)
C9D C8D C7D . . 118(2)
C8D C9D C10D . . 120(2)
C11D C10D C9D . . 121(2)
C11D C10D Cl1D . . 116(2)
C9D C10D Cl1D . . 119(2)
C12D C11D C10D . . 119(2)
C11D C12D C7D . . 119(2)
C14D C13D C5D . . 122.3(17)
C14D C13D C5D . 3_757 120.1(18)
C5D C13D C5D . 3_757 90.9(18)
C15D C14D C19D . . 117.8(19)
C15D C14D C13D . . 120(2)
C19D C14D C13D . . 122.1(18)
C16D C15D C14D . . 124(2)
C15D C16D C17D . . 118(2)
C18D C17D C16D . . 118(2)
C19D C18D C17D . . 125(2)
C18D C19D C14D . . 117(2)

loop_
_geom_bond_atom_site_label_1
_geom_bond_atom_site_label_2
_geom_bond_site_symmetry_2
_geom_bond_distance
O1M C1M . 1.225(3)
C1M C5M . 1.461(3)
C1M C2M . 1.507(4)
C2M C6M . 1.502(4)
C2M C3M . 1.504(4)
C3M C4M . 1.518(4)
C4M C5M . 1.495(4)
C5M C13M . 1.341(3)
C6M C7M . 1.515(4)
C7M C8M . 1.377(5)
C7M C12M . 1.383(4)
C8M C9M . 1.397(5)
C9M C10M . 1.358(5)
C10M C11M . 1.367(6)
C10M Cl1M . 1.757(3)
C11M C12M . 1.405(5)
C13M C14M . 1.443(3)
C14M C19M . 1.381(3)
C14M C15M . 1.406(4)
C15M C16M . 1.365(5)
C16M C17M . 1.352(4)
C17M C18M . 1.371(5)
C18M C19M . 1.373(4)
O1D C1D . 1.23(2)
C1D C5D . 1.520(17)
C1D C2D . 1.561(19)
C2D C6D . 1.54(2)
C2D C3D . 1.56(2)
C3D C4D . 1.57(2)
C4D C5D . 1.542(18)
C5D C13D . 1.491(16)
C5D C13D 3_757 1.536(17)
C6D C7D . 1.463(18)
C7D C8D . 1.389(19)
C7D C12D . 1.391(19)
C8D C9D . 1.383(19)
C9D C10D . 1.389(19)
C10D C11D . 1.389(19)
C10D Cl1D . 1.699(19)
C11D C12D . 1.385(19)
C13D C14D . 1.451(16)
C13D C5D 3_757 1.536(17)
C14D C15D . 1.394(18)
C14D C19D . 1.396(17)
C15D C16D . 1.388(19)
C16D C17D . 1.396(19)
C17D C18D . 1.384(19)
C18D C19D . 1.383(18)
